data_1008990
loop_
_publ_author_name
'Delapalme, A'
'Mulak, J'
'Blaise, A'
'Fournier, J M'

_publ_section_title
;
Np As2: Magnetic form factors and tentative crystal field model
;
_journal_coden_ASTM JMMMDC
_journal_name_full 'Journal of Magnetism and Magnetic Materials'
_journal_page_first 117
_journal_page_last 121
_journal_paper_doi 10.1016/0304-8853(82)90017-8
_journal_volume 30
_journal_year 1982
_chemical_formula_structural 'Np As2'
_chemical_formula_sum 'As2 Np'
_chemical_name_systematic 'Neptunium arsenide (1/2)'
_space_group_IT_number 129
_symmetry_cell_setting tetragonal
_symmetry_space_group_name_Hall 'P 4ab 2ab -1ab'
_symmetry_space_group_name_H-M 'P 4/n m m :1'
_cell_angle_alpha 90
_cell_angle_beta 90
_cell_angle_gamma 90
_cell_formula_units_Z 2
_cell_length_a 3.930(5)
_cell_length_b 3.93
_cell_length_c 8.137(5)
_cell_volume 125.7
_cod_original_sg_symbol_H-M 'P 4/n m m S'
_cod_database_code 1008990

loop_
_symmetry_equiv_pos_as_xyz
x,y,z
-x,-y,z
1/2+x,1/2+y,-z
1/2-x,1/2-y,-z
-x,y,z
x,-y,z
1/2-x,1/2+y,-z
1/2+x,1/2-y,-z
-y,x,-z
y,-x,-z
1/2-y,1/2+x,z
1/2+y,1/2-x,z
y,x,-z
-y,-x,-z
1/2+y,1/2+x,z
1/2-y,1/2-x,z

loop_
_atom_site_label
_atom_site_type_symbol
_atom_site_symmetry_multiplicity
_atom_site_Wyckoff_symbol
_atom_site_fract_x
_atom_site_fract_y
_atom_site_fract_z
_atom_site_occupancy
_atom_site_attached_hydrogens
_atom_site_calc_flag
Np1 Np0 2 c 0. 0.5 0.281 1. 0 d
As1 As0 2 a 0. 0. 0. 1. 0 d
As2 As0 2 c 0. 0.5 0.639 1. 0 d

loop_
_atom_type_symbol
_atom_type_oxidation_number
Np0 0.000
As0 0.000
